data_4122732
loop_
_publ_author_name
'Kita, Matthew R.'
'Miller, Alexander J. M.'

_publ_section_title
;
 Cation-Modulated Reactivity of Iridium Hydride Pincer-Crown Ether
 Complexes.
;
_journal_issue 41
_journal_name_full 'Journal of the American Chemical Society'
_journal_page_first 14519
_journal_paper_doi 10.1021/ja507324s
_journal_volume 136
_journal_year 2014
_chemical_formula_moiety 'C23 H39 Cl Ir N O5 P'
_chemical_formula_sum 'C23 H39 Cl Ir N O5 P'
_chemical_formula_weight 668.17
_chemical_name_common 'Complex 1'
_space_group_crystal_system triclinic
_space_group_IT_number 2
_space_group_name_Hall '-P 1'
_space_group_name_H-M_alt 'P -1'
_symmetry_space_group_name_Hall '-P 1'
_symmetry_space_group_name_H-M 'P -1'
_atom_sites_solution_hydrogens geom
_atom_sites_solution_primary direct
_atom_sites_solution_secondary difmap
_audit_creation_date 2014-07-08
_audit_creation_method
;
Olex2 1.2
(compiled 2014.06.27 svn.r2953 for OlexSys, GUI svn.r4855)
;
_cell_angle_alpha 93.522(2)
_cell_angle_beta 113.425(2)
_cell_angle_gamma 94.009(2)
_cell_formula_units_Z 2
_cell_length_a 10.5376(4)
_cell_length_b 11.9462(5)
_cell_length_c 12.0486(5)
_cell_measurement_reflns_used 9155
_cell_measurement_temperature 100(2)
_cell_measurement_theta_max 66.66
_cell_measurement_theta_min 3.73
_cell_volume 1381.71(10)
_computing_molecular_graphics 'Olex2 (Dolomanov et al., 2009)'
_computing_publication_material 'Olex2 (Dolomanov et al., 2009)'
_computing_structure_refinement 'XL (Sheldrick, 2008)'
_computing_structure_solution 'ShelXS (Sheldrick, 2008)'
_diffrn_ambient_temperature 100.15
_diffrn_measured_fraction_theta_full 0.971
_diffrn_measured_fraction_theta_max 0.971
_diffrn_measurement_device_type 'Bruker APEX-II CCD'
_diffrn_measurement_method '\f and \w scans'
_diffrn_radiation_monochromator graphite
_diffrn_radiation_type CuK\a
_diffrn_radiation_wavelength 1.54178
_diffrn_reflns_av_R_equivalents 0.0282
_diffrn_reflns_av_unetI/netI 0.0341
_diffrn_reflns_limit_h_max 12
_diffrn_reflns_limit_h_min -12
_diffrn_reflns_limit_k_max 14
_diffrn_reflns_limit_k_min -14
_diffrn_reflns_limit_l_max 12
_diffrn_reflns_limit_l_min -14
_diffrn_reflns_number 7801
_diffrn_reflns_theta_full 66.74
_diffrn_reflns_theta_max 66.74
_diffrn_reflns_theta_min 3.73
_diffrn_source 'fine-focus sealed tube'
_diffrn_standards_number 0
_exptl_absorpt_coefficient_mu 11.045
_exptl_absorpt_correction_T_max 1
_exptl_absorpt_correction_T_min 0.0700
_exptl_absorpt_correction_type numerical
_exptl_absorpt_process_details
;
 TWINABS-2012/1 (Bruker,2012) was used for absorption correction.
 
For component 1:
 wR2(int) was 0.1141 before and 0.0346 after correction.
 The Ratio of minimum to maximum transmission not present.
 The \l/2 correction factor is Not present
 
For component 2:
 wR2(int) was 0.1495 before and 0.0663 after correction.
 The Ratio of minimum to maximum transmission is 0.42.
 The \l/2 correction factor is Not present

Final HKLF 4 output contains 32591 reflections, Rint = 0.0438
 (25910 with I > 3sig(I), Rint = 0.0411)
;
_exptl_crystal_colour yellow
_exptl_crystal_colour_primary yellow
_exptl_crystal_density_diffrn 1.606
_exptl_crystal_density_method 'not measured'
_exptl_crystal_description plate
_exptl_crystal_F_000 666
_exptl_crystal_preparation 'Complex 1 was prepared as described in SI.'
_exptl_crystal_recrystallization_method 'Single crystals of 1 were grown by pentane/toluene vapor diffusion at -30C.'
_exptl_crystal_size_max 0.514
_exptl_crystal_size_mid 0.151
_exptl_crystal_size_min 0.148
_refine_diff_density_max 1.456
_refine_diff_density_min -1.194
_refine_diff_density_rms 0.152
_refine_ls_extinction_method none
_refine_ls_goodness_of_fit_ref 1.077
_refine_ls_hydrogen_treatment constr
_refine_ls_matrix_type full
_refine_ls_number_parameters 293
_refine_ls_number_reflns 4770
_refine_ls_number_restraints 0
_refine_ls_restrained_S_all 1.077
_refine_ls_R_factor_all 0.0380
_refine_ls_R_factor_gt 0.0344
_refine_ls_shift/su_max 0.001
_refine_ls_shift/su_mean 0.000
_refine_ls_structure_factor_coef Fsqd
_refine_ls_weighting_details 'calc w=1/[\s^2^(Fo^2^)+(0.0341P)^2^+8.6113P] where P=(Fo^2^+2Fc^2^)/3'
_refine_ls_weighting_scheme calc
_refine_ls_wR_factor_gt 0.0830
_refine_ls_wR_factor_ref 0.0858
_reflns_number_gt 4498
_reflns_number_total 4770
_reflns_threshold_expression >2sigma(I)
_cod_data_source_file ja507324s_si_003.cif
_cod_data_source_block x1303006
_cod_depositor_comments 'Adding full bibliography for 4122732--4122733.cif.'
_cod_original_cell_volume 1381.70(10)
_cod_database_code 4122732
_olex2_refinement_description
;
1. Fixed Uiso
 At 1.2 times of:
  All C(H) groups, All C(H,H) groups
 At 1.5 times of:
  All C(H,H,H) groups
2.a Ternary CH refined with riding coordinates:
 C4(H4), C1(H1)
2.b Secondary CH2 refined with riding coordinates:
 C13(H13A,H13B), C23(H23A,H23B), C14(H14A,H14B), C16(H16A,H16B), C22(H22A,
 H22B), C15(H15A,H15B), C17(H17A,H17B), C19(H19A,H19B), C20(H20A,H20B),
 C18(H18A,H18B), C21(H21A,H21B)
2.c Aromatic/amide H refined with riding coordinates:
 C10(H10), C9(H9), C8(H8)
2.d Idealised Me refined as rotating group:
 C2(H2A,H2B,H2C), C3(H3A,H3B,H3C), C6(H6A,H6B,H6C), C5(H5A,H5B,H5C)
;
_olex2_submission_special_instructions 'No special instructions were received'

loop_
_space_group_symop_id
_space_group_symop_operation_xyz
1 'x, y, z'
2 '-x, -y, -z'

loop_
_atom_site_label
_atom_site_type_symbol
_atom_site_fract_x
_atom_site_fract_y
_atom_site_fract_z
_atom_site_U_iso_or_equiv
_atom_site_adp_type
_atom_site_occupancy
_atom_site_calc_flag
_atom_site_refinement_flags_posn
Ir1 Ir 0.18397(2) 0.293288(19) 0.85077(2) 0.02015(9) Uani 1 d .
P1 P 0.26978(14) 0.13317(12) 0.89751(13) 0.0237(3) Uani 1 d .
O2 O 0.0979(4) 0.2639(3) 0.6374(4) 0.0264(9) Uani 1 d .
C12 C 0.3707(5) 0.3329(5) 0.8534(5) 0.0234(12) Uani 1 d .
N1 N 0.1624(5) 0.4687(4) 0.7996(4) 0.0228(10) Uani 1 d .
O1 O 0.4263(4) 0.1462(3) 0.8930(4) 0.0283(9) Uani 1 d .
O5 O -0.0242(5) 0.6739(4) 0.7220(4) 0.0410(11) Uani 1 d .
C13 C 0.3076(6) 0.5255(5) 0.8357(5) 0.0270(12) Uani 1 d .
H13A H 0.3059 0.5816 0.7781 0.032 Uiso 1 calc R
H13B H 0.3393 0.5663 0.9177 0.032 Uiso 1 calc R
O3 O -0.1976(5) 0.3067(4) 0.4780(5) 0.0556(15) Uani 1 d .
C11 C 0.4084(6) 0.4428(5) 0.8365(5) 0.0260(12) Uani 1 d .
C10 C 0.5369(6) 0.4687(5) 0.8304(5) 0.0306(13) Uani 1 d .
H10 H 0.5629 0.5428 0.8173 0.037 Uiso 1 calc R
C4 C 0.3185(6) 0.0877(5) 1.0502(5) 0.0276(13) Uani 1 d .
H4 H 0.3776 0.0242 1.0587 0.033 Uiso 1 calc R
C23 C 0.0877(6) 0.5318(5) 0.8634(6) 0.0288(13) Uani 1 d .
H23A H 0.1383 0.5283 0.9520 0.035 Uiso 1 calc R
H23B H -0.0060 0.4914 0.8392 0.035 Uiso 1 calc R
C14 C 0.0834(6) 0.4632(5) 0.6657(5) 0.0263(12) Uani 1 d .
H14A H 0.1002 0.5366 0.6373 0.032 Uiso 1 calc R
H14B H -0.0173 0.4495 0.6461 0.032 Uiso 1 calc R
C9 C 0.6263(6) 0.3855(6) 0.8438(6) 0.0343(14) Uani 1 d .
H9 H 0.7120 0.4032 0.8369 0.041 Uiso 1 calc R
C8 C 0.5937(6) 0.2774(5) 0.8668(6) 0.0315(14) Uani 1 d .
H8 H 0.6573 0.2221 0.8793 0.038 Uiso 1 calc R
C1 C 0.1901(6) 0.0091(5) 0.7869(5) 0.0281(13) Uani 1 d .
H1 H 0.1855 0.0332 0.7075 0.034 Uiso 1 calc R
C7 C 0.4671(6) 0.2531(5) 0.8709(5) 0.0251(12) Uani 1 d .
C16 C -0.0102(7) 0.1883(5) 0.5459(6) 0.0344(14) Uani 1 d .
H16A H 0.0077 0.1100 0.5647 0.041 Uiso 1 calc R
H16B H -0.0053 0.1974 0.4666 0.041 Uiso 1 calc R
C22 C 0.0709(7) 0.6542(5) 0.8407(6) 0.0323(14) Uani 1 d .
H22A H 0.0398 0.6894 0.9009 0.039 Uiso 1 calc R
H22B H 0.1632 0.6930 0.8557 0.039 Uiso 1 calc R
C2 C 0.2783(7) -0.0898(5) 0.8117(6) 0.0373(15) Uani 1 d .
H2A H 0.3712 -0.0649 0.8168 0.056 Uiso 1 calc GR
H2B H 0.2342 -0.1502 0.7456 0.056 Uiso 1 calc GR
H2C H 0.2861 -0.1178 0.8887 0.056 Uiso 1 calc GR
C3 C 0.0401(6) -0.0244(5) 0.7675(6) 0.0346(14) Uani 1 d .
H3A H 0.0385 -0.0725 0.8300 0.052 Uiso 1 calc GR
H3B H -0.0098 -0.0657 0.6870 0.052 Uiso 1 calc GR
H3C H -0.0050 0.0435 0.7729 0.052 Uiso 1 calc GR
C6 C 0.4035(7) 0.1856(5) 1.1457(6) 0.0343(14) Uani 1 d .
H6A H 0.4775 0.2188 1.1243 0.051 Uiso 1 calc GR
H6B H 0.4448 0.1573 1.2257 0.051 Uiso 1 calc GR
H6C H 0.3425 0.2431 1.1480 0.051 Uiso 1 calc GR
C5 C 0.1898(7) 0.0464(6) 1.0713(6) 0.0378(15) Uani 1 d .
H5A H 0.1215 0.1015 1.0460 0.057 Uiso 1 calc GR
H5B H 0.2166 0.0376 1.1578 0.057 Uiso 1 calc GR
H5C H 0.1489 -0.0263 1.0235 0.057 Uiso 1 calc GR
C15 C 0.1247(6) 0.3713(5) 0.5991(5) 0.0290(13) Uani 1 d .
H15A H 0.0711 0.3710 0.5105 0.035 Uiso 1 calc R
H15B H 0.2248 0.3855 0.6165 0.035 Uiso 1 calc R
C17 C -0.1556(7) 0.2053(6) 0.5341(6) 0.0436(17) Uani 1 d .
H17A H -0.2209 0.1401 0.4843 0.052 Uiso 1 calc R
H17B H -0.1581 0.2105 0.6156 0.052 Uiso 1 calc R
C19 C -0.3320(8) 0.4112(7) 0.5600(8) 0.055(2) Uani 1 d .
H19A H -0.4301 0.4271 0.5341 0.066 Uiso 1 calc R
H19B H -0.3080 0.3739 0.6359 0.066 Uiso 1 calc R
C20 C -0.2584(9) 0.5935(7) 0.6654(10) 0.067(3) Uani 1 d .
H20A H -0.2609 0.5592 0.7373 0.081 Uiso 1 calc R
H20B H -0.3486 0.6245 0.6256 0.081 Uiso 1 calc R
Cl1 Cl -0.04934(13) 0.26257(11) 0.85222(12) 0.0258(3) Uani 1 d .
O4 O -0.2560(6) 0.5099(5) 0.5896(7) 0.071(2) Uani 1 d .
C18 C -0.3284(9) 0.3331(9) 0.4742(13) 0.113(6) Uani 1 d .
H18A H -0.3808 0.3592 0.3936 0.135 Uiso 1 calc R
H18B H -0.3799 0.2621 0.4786 0.135 Uiso 1 calc R
C21 C -0.1594(8) 0.6836(8) 0.7087(11) 0.095(4) Uani 1 d .
H21A H -0.1552 0.7114 0.7893 0.114 Uiso 1 calc R
H21B H -0.1940 0.7438 0.6546 0.114 Uiso 1 calc R

loop_
_atom_site_aniso_label
_atom_site_aniso_U_11
_atom_site_aniso_U_22
_atom_site_aniso_U_33
_atom_site_aniso_U_23
_atom_site_aniso_U_13
_atom_site_aniso_U_12
Ir1 0.01853(13) 0.01828(13) 0.02432(14) -0.00138(8) 0.00982(9) 0.00203(8)
P1 0.0208(7) 0.0188(7) 0.0301(8) -0.0020(5) 0.0093(6) 0.0026(5)
O2 0.027(2) 0.020(2) 0.028(2) -0.0015(16) 0.0077(17) 0.0039(16)
C12 0.015(3) 0.030(3) 0.027(3) -0.005(2) 0.011(2) -0.001(2)
N1 0.023(2) 0.020(2) 0.028(3) 0.0014(19) 0.013(2) 0.0023(18)
O1 0.023(2) 0.019(2) 0.041(2) -0.0031(17) 0.0111(18) 0.0044(16)
O5 0.034(2) 0.032(3) 0.045(3) -0.006(2) 0.003(2) 0.0147(19)
C13 0.025(3) 0.024(3) 0.031(3) 0.001(2) 0.012(2) -0.001(2)
O3 0.027(2) 0.041(3) 0.085(4) -0.018(3) 0.011(3) 0.007(2)
C11 0.026(3) 0.029(3) 0.023(3) -0.004(2) 0.011(2) -0.003(2)
C10 0.029(3) 0.032(3) 0.030(3) -0.004(2) 0.014(3) -0.005(3)
C4 0.031(3) 0.027(3) 0.027(3) 0.008(2) 0.011(2) 0.009(2)
C23 0.033(3) 0.023(3) 0.033(3) -0.003(2) 0.016(3) 0.006(2)
C14 0.027(3) 0.024(3) 0.029(3) -0.001(2) 0.013(2) 0.003(2)
C9 0.024(3) 0.043(4) 0.038(4) -0.007(3) 0.018(3) -0.004(3)
C8 0.023(3) 0.034(4) 0.036(3) -0.009(3) 0.013(3) 0.005(2)
C1 0.032(3) 0.027(3) 0.026(3) 0.000(2) 0.012(3) 0.006(2)
C7 0.022(3) 0.025(3) 0.029(3) -0.004(2) 0.012(2) 0.003(2)
C16 0.042(4) 0.024(3) 0.030(3) -0.009(2) 0.008(3) 0.006(3)
C22 0.042(4) 0.027(3) 0.034(3) 0.000(3) 0.021(3) 0.006(3)
C2 0.040(4) 0.024(3) 0.042(4) -0.004(3) 0.011(3) 0.008(3)
C3 0.032(3) 0.022(3) 0.045(4) -0.008(3) 0.012(3) -0.001(2)
C6 0.035(3) 0.030(3) 0.031(3) 0.000(3) 0.006(3) 0.007(3)
C5 0.036(4) 0.044(4) 0.035(4) 0.009(3) 0.015(3) 0.003(3)
C15 0.029(3) 0.035(3) 0.024(3) 0.002(2) 0.011(2) 0.010(3)
C17 0.038(4) 0.052(5) 0.034(4) -0.013(3) 0.013(3) -0.013(3)
C19 0.048(4) 0.049(5) 0.082(6) -0.020(4) 0.047(4) -0.013(4)
C20 0.058(5) 0.046(5) 0.121(8) -0.031(5) 0.068(6) -0.009(4)
Cl1 0.0227(6) 0.0251(7) 0.0317(7) 0.0001(5) 0.0137(5) 0.0028(5)
O4 0.039(3) 0.051(3) 0.125(6) -0.042(3) 0.042(3) -0.009(2)
C18 0.029(4) 0.086(8) 0.198(14) -0.085(8) 0.037(6) -0.011(4)
C21 0.033(4) 0.071(6) 0.142(10) -0.072(6) 0.006(5) 0.017(4)

loop_
_atom_type_symbol
_atom_type_description
_atom_type_scat_dispersion_real
_atom_type_scat_dispersion_imag
_atom_type_scat_source
C C 0.0181 0.0091 'International Tables Vol C Tables 4.2.6.8 and 6.1.1.4'
H H 0.0000 0.0000 'International Tables Vol C Tables 4.2.6.8 and 6.1.1.4'
Cl Cl 0.3639 0.7018 'International Tables Vol C Tables 4.2.6.8 and 6.1.1.4'
Ir Ir -4.7710 6.5667 'International Tables Vol C Tables 4.2.6.8 and 6.1.1.4'
N N 0.0311 0.0180 'International Tables Vol C Tables 4.2.6.8 and 6.1.1.4'
O O 0.0492 0.0322 'International Tables Vol C Tables 4.2.6.8 and 6.1.1.4'
P P 0.2955 0.4335 'International Tables Vol C Tables 4.2.6.8 and 6.1.1.4'

loop_
_geom_angle_atom_site_label_1
_geom_angle_atom_site_label_2
_geom_angle_atom_site_label_3
_geom_angle
P1 Ir1 O2 99.63(10)
P1 Ir1 N1 161.43(12)
P1 Ir1 Cl1 103.51(5)
O2 Ir1 Cl1 93.28(10)
C12 Ir1 P1 81.20(18)
C12 Ir1 O2 88.23(19)
C12 Ir1 N1 80.3(2)
C12 Ir1 Cl1 174.72(17)
N1 Ir1 O2 78.47(15)
N1 Ir1 Cl1 95.05(12)
O1 P1 Ir1 106.14(15)
O1 P1 C4 99.3(2)
O1 P1 C1 99.4(2)
C4 P1 Ir1 121.7(2)
C4 P1 C1 108.1(3)
C1 P1 Ir1 117.8(2)
C16 O2 Ir1 134.5(4)
C15 O2 Ir1 105.1(3)
C15 O2 C16 115.1(5)
C11 C12 Ir1 119.5(4)
C11 C12 C7 118.6(5)
C7 C12 Ir1 121.9(4)
C13 N1 Ir1 106.9(3)
C23 N1 Ir1 111.3(3)
C23 N1 C13 110.2(4)
C14 N1 Ir1 108.0(3)
C14 N1 C13 110.3(4)
C14 N1 C23 110.1(4)
C7 O1 P1 114.4(3)
C21 O5 C22 115.7(7)
N1 C13 H13A 109.2
N1 C13 H13B 109.2
H13A C13 H13B 107.9
C11 C13 N1 112.1(5)
C11 C13 H13A 109.2
C11 C13 H13B 109.2
C18 O3 C17 112.7(8)
C12 C11 C13 114.8(5)
C12 C11 C10 119.3(5)
C10 C11 C13 125.7(5)
C11 C10 H10 120.1
C9 C10 C11 119.7(6)
C9 C10 H10 120.1
P1 C4 H4 108.6
C6 C4 P1 109.7(4)
C6 C4 H4 108.6
C5 C4 P1 111.1(4)
C5 C4 H4 108.6
C5 C4 C6 110.2(5)
N1 C23 H23A 108.1
N1 C23 H23B 108.1
N1 C23 C22 116.9(5)
H23A C23 H23B 107.3
C22 C23 H23A 108.1
C22 C23 H23B 108.1
N1 C14 H14A 109.2
N1 C14 H14B 109.2
N1 C14 C15 112.1(5)
H14A C14 H14B 107.9
C15 C14 H14A 109.2
C15 C14 H14B 109.2
C10 C9 H9 119.1
C8 C9 C10 121.8(6)
C8 C9 H9 119.1
C9 C8 H8 121.1
C7 C8 C9 117.8(6)
C7 C8 H8 121.1
P1 C1 H1 105.6
C2 C1 P1 113.6(4)
C2 C1 H1 105.6
C3 C1 P1 112.6(4)
C3 C1 H1 105.6
C3 C1 C2 113.0(5)
O1 C7 C12 116.1(5)
C8 C7 C12 122.7(6)
C8 C7 O1 121.3(5)
O2 C16 H16A 108.6
O2 C16 H16B 108.6
O2 C16 C17 114.7(5)
H16A C16 H16B 107.6
C17 C16 H16A 108.6
C17 C16 H16B 108.6
O5 C22 C23 115.8(5)
O5 C22 H22A 108.3
O5 C22 H22B 108.3
C23 C22 H22A 108.3
C23 C22 H22B 108.3
H22A C22 H22B 107.4
C1 C2 H2A 109.5
C1 C2 H2B 109.5
C1 C2 H2C 109.5
H2A C2 H2B 109.5
H2A C2 H2C 109.5
H2B C2 H2C 109.5
C1 C3 H3A 109.5
C1 C3 H3B 109.5
C1 C3 H3C 109.5
H3A C3 H3B 109.5
H3A C3 H3C 109.5
H3B C3 H3C 109.5
C4 C6 H6A 109.5
C4 C6 H6B 109.5
C4 C6 H6C 109.5
H6A C6 H6B 109.5
H6A C6 H6C 109.5
H6B C6 H6C 109.5
C4 C5 H5A 109.5
C4 C5 H5B 109.5
C4 C5 H5C 109.5
H5A C5 H5B 109.5
H5A C5 H5C 109.5
H5B C5 H5C 109.5
O2 C15 C14 109.7(5)
O2 C15 H15A 109.7
O2 C15 H15B 109.7
C14 C15 H15A 109.7
C14 C15 H15B 109.7
H15A C15 H15B 108.2
O3 C17 C16 109.9(6)
O3 C17 H17A 109.7
O3 C17 H17B 109.7
C16 C17 H17A 109.7
C16 C17 H17B 109.7
H17A C17 H17B 108.2
H19A C19 H19B 106.6
O4 C19 H19A 106.7
O4 C19 H19B 106.7
O4 C19 C18 122.5(8)
C18 C19 H19A 106.7
C18 C19 H19B 106.7
H20A C20 H20B 106.5
O4 C20 H20A 106.5
O4 C20 H20B 106.5
O4 C20 C21 123.3(7)
C21 C20 H20A 106.5
C21 C20 H20B 106.5
C20 O4 C19 127.2(7)
O3 C18 H18A 107.6
O3 C18 H18B 107.6
C19 C18 O3 119.0(8)
C19 C18 H18A 107.6
C19 C18 H18B 107.6
H18A C18 H18B 107.0
O5 C21 H21A 107.0
O5 C21 H21B 107.0
C20 C21 O5 121.2(7)
C20 C21 H21A 107.0
C20 C21 H21B 107.0
H21A C21 H21B 106.8

loop_
_geom_bond_atom_site_label_1
_geom_bond_atom_site_label_2
_geom_bond_distance
Ir1 P1 2.1824(14)
Ir1 O2 2.355(4)
Ir1 C12 1.979(5)
Ir1 N1 2.222(5)
Ir1 Cl1 2.4674(13)
P1 O1 1.669(4)
P1 C4 1.831(6)
P1 C1 1.836(6)
O2 C16 1.436(7)
O2 C15 1.436(7)
C12 C11 1.396(8)
C12 C7 1.405(8)
N1 C13 1.510(7)
N1 C23 1.506(7)
N1 C14 1.488(7)
O1 C7 1.393(7)
O5 C22 1.429(8)
O5 C21 1.383(9)
C13 H13A 0.9900
C13 H13B 0.9900
C13 C11 1.498(8)
O3 C17 1.434(9)
O3 C18 1.419(9)
C11 C10 1.399(8)
C10 H10 0.9500
C10 C9 1.390(9)
C4 H4 1.0000
C4 C6 1.537(8)
C4 C5 1.530(8)
C23 H23A 0.9900
C23 H23B 0.9900
C23 C22 1.514(8)
C14 H14A 0.9900
C14 H14B 0.9900
C14 C15 1.508(8)
C9 H9 0.9500
C9 C8 1.386(9)
C8 H8 0.9500
C8 C7 1.366(8)
C1 H1 1.0000
C1 C2 1.524(8)
C1 C3 1.523(8)
C16 H16A 0.9900
C16 H16B 0.9900
C16 C17 1.511(9)
C22 H22A 0.9900
C22 H22B 0.9900
C2 H2A 0.9800
C2 H2B 0.9800
C2 H2C 0.9800
C3 H3A 0.9800
C3 H3B 0.9800
C3 H3C 0.9800
C6 H6A 0.9800
C6 H6B 0.9800
C6 H6C 0.9800
C5 H5A 0.9800
C5 H5B 0.9800
C5 H5C 0.9800
C15 H15A 0.9900
C15 H15B 0.9900
C17 H17A 0.9900
C17 H17B 0.9900
C19 H19A 0.9900
C19 H19B 0.9900
C19 O4 1.322(9)
C19 C18 1.364(12)
C20 H20A 0.9900
C20 H20B 0.9900
C20 O4 1.320(9)
C20 C21 1.364(11)
C18 H18A 0.9900
C18 H18B 0.9900
C21 H21A 0.9900
C21 H21B 0.9900

loop_
_geom_torsion_atom_site_label_1
_geom_torsion_atom_site_label_2
_geom_torsion_atom_site_label_3
_geom_torsion_atom_site_label_4
_geom_torsion
Ir1 P1 O1 C7 4.5(4)
Ir1 P1 C4 C6 -46.6(5)
Ir1 P1 C4 C5 75.5(5)
Ir1 P1 C1 C2 165.1(4)
Ir1 P1 C1 C3 -64.8(5)
Ir1 O2 C16 C17 65.1(7)
Ir1 O2 C15 C14 -45.3(5)
Ir1 C12 C11 C13 8.5(7)
Ir1 C12 C11 C10 -175.8(4)
Ir1 C12 C7 O1 -3.4(7)
Ir1 C12 C7 C8 176.6(5)
Ir1 N1 C13 C11 26.9(5)
Ir1 N1 C23 C22 177.6(4)
Ir1 N1 C14 C15 -39.4(5)
P1 Ir1 O2 C16 65.9(5)
P1 Ir1 O2 C15 -142.3(3)
P1 Ir1 C12 C11 -175.6(5)
P1 Ir1 C12 C7 4.9(4)
P1 Ir1 N1 C13 -22.1(6)
P1 Ir1 N1 C23 -142.6(4)
P1 Ir1 N1 C14 96.5(5)
P1 O1 C7 C12 -1.2(6)
P1 O1 C7 C8 178.8(5)
O2 Ir1 P1 O1 82.10(19)
O2 Ir1 P1 C4 -165.7(3)
O2 Ir1 P1 C1 -28.0(2)
O2 Ir1 C12 C11 84.4(5)
O2 Ir1 C12 C7 -95.2(5)
O2 Ir1 N1 C13 -108.0(3)
O2 Ir1 N1 C23 131.5(4)
O2 Ir1 N1 C14 10.6(3)
O2 C16 C17 O3 72.6(7)
C12 Ir1 P1 O1 -4.6(2)
C12 Ir1 P1 C4 107.6(3)
C12 Ir1 P1 C1 -114.7(3)
C12 Ir1 O2 C16 146.6(5)
C12 Ir1 O2 C15 -61.5(4)
C12 Ir1 N1 C13 -17.9(4)
C12 Ir1 N1 C23 -138.3(4)
C12 Ir1 N1 C14 100.8(4)
C12 C11 C10 C9 -1.3(9)
N1 Ir1 P1 O1 -0.3(4)
N1 Ir1 P1 C4 111.8(4)
N1 Ir1 P1 C1 -110.5(4)
N1 Ir1 O2 C16 -132.9(5)
N1 Ir1 O2 C15 18.9(3)
N1 Ir1 C12 C11 5.8(4)
N1 Ir1 C12 C7 -173.8(5)
N1 C13 C11 C12 -24.6(7)
N1 C13 C11 C10 160.1(5)
N1 C23 C22 O5 70.4(7)
N1 C14 C15 O2 60.2(6)
O1 P1 C4 C6 69.1(4)
O1 P1 C4 C5 -168.8(4)
O1 P1 C1 C2 51.1(5)
O1 P1 C1 C3 -178.8(4)
C13 N1 C23 C22 59.2(7)
C13 N1 C14 C15 77.1(6)
C13 C11 C10 C9 173.8(6)
C11 C12 C7 O1 177.1(5)
C11 C12 C7 C8 -3.0(9)
C11 C10 C9 C8 -2.0(10)
C10 C9 C8 C7 2.8(9)
C4 P1 O1 C7 -122.5(4)
C4 P1 C1 C2 -52.0(5)
C4 P1 C1 C3 78.1(5)
C23 N1 C13 C11 148.0(5)
C23 N1 C14 C15 -161.1(5)
C14 N1 C13 C11 -90.3(6)
C14 N1 C23 C22 -62.7(6)
C9 C8 C7 C12 -0.3(9)
C9 C8 C7 O1 179.7(5)
C1 P1 O1 C7 127.2(4)
C1 P1 C4 C6 172.2(4)
C1 P1 C4 C5 -65.7(5)
C7 C12 C11 C13 -172.0(5)
C7 C12 C11 C10 3.7(8)
C16 O2 C15 C14 112.9(5)
C22 O5 C21 C20 -95.9(12)
C15 O2 C16 C17 -84.7(7)
C17 O3 C18 C19 99.0(12)
Cl1 Ir1 P1 O1 177.86(16)
Cl1 Ir1 P1 C4 -70.0(2)
Cl1 Ir1 P1 C1 67.7(2)
Cl1 Ir1 O2 C16 -38.5(5)
Cl1 Ir1 O2 C15 113.4(3)
Cl1 Ir1 C12 C11 -22(2)
Cl1 Ir1 C12 C7 158.1(15)
Cl1 Ir1 N1 C13 159.6(3)
Cl1 Ir1 N1 C23 39.2(4)
Cl1 Ir1 N1 C14 -81.7(3)
O4 C19 C18 O3 47.4(19)
O4 C20 C21 O5 -29(2)
C18 O3 C17 C16 -174.7(6)
C18 C19 O4 C20 175.4(11)
C21 O5 C22 C23 92.3(7)
C21 C20 O4 C19 167.1(11)

loop_
_smtbx_masks_void_nr
_smtbx_masks_void_average_x
_smtbx_masks_void_average_y
_smtbx_masks_void_average_z
_smtbx_masks_void_volume
_smtbx_masks_void_count_electrons
1 0.500 0.000 0.500 204.8 47.0
